data_4134132
loop_
_publ_author_name
'Huang, Wei'
'Tang, Yongxing'
'Imler, Gregory H.'
'Parrish, Damon A.'
'Shreeve, Jean'ne M.'

_publ_section_title
;
 Nitrogen-Rich Tetrazolo[1,5-b]pyridazine: Promising Building Block for
 Advanced Energetic Materials.
;
_journal_name_full 'Journal of the American Chemical Society'
_journal_paper_doi 10.1021/jacs.0c00161
_journal_year 2020
_chemical_formula_moiety 'C4 H4 N8 O2, C2 H6 O S'
_chemical_formula_sum 'C6 H10 N8 O3 S'
_chemical_formula_weight 274.28
_space_group_crystal_system monoclinic
_space_group_IT_number 14
_space_group_name_Hall '-P 2yn'
_space_group_name_H-M_alt 'P 1 21/n 1'
_atom_sites_solution_hydrogens geom
_audit_creation_method SHELXL-2014/7
_cell_angle_alpha 90
_cell_angle_beta 92.5446(16)
_cell_angle_gamma 90
_cell_formula_units_Z 4
_cell_length_a 9.1503(6)
_cell_length_b 5.3942(3)
_cell_length_c 22.8539(14)
_cell_measurement_reflns_used 3631
_cell_measurement_temperature 296(2)
_cell_measurement_theta_max 28.38
_cell_measurement_theta_min 2.44
_cell_volume 1126.92(12)
_computing_cell_refinement 'Bruker APEX3 v2015.5-2 (Bruker, 2015)'
_computing_data_collection 'Bruker APEX3 v2015.5-2 (Bruker, 2015)'
_computing_data_reduction
;
Bruker SAINT v8.34A (Bruker, 2013), Bruker XPREP v2014/2 (Bruker, 2014)
;
_computing_molecular_graphics 'Bruker SHELXTL v2014/7 (Bruker, 2014)'
_computing_publication_material 'Bruker SHELXTL v2014/7 (Bruker, 2014)'
_computing_structure_refinement 'SHELXL-2014/7 (Sheldrick, 2014)'
_computing_structure_solution 'Bruker SHELXTL v2014/7 (Bruker, 2014)'
_diffrn_ambient_temperature 296(2)
_diffrn_measured_fraction_theta_full 0.998
_diffrn_measured_fraction_theta_max 0.978
_diffrn_measurement_device_type 'Bruker SMART APEX II CCD'
_diffrn_measurement_method '\w scans'
_diffrn_radiation_monochromator graphite
_diffrn_radiation_source 'fine focus sealed tube'
_diffrn_radiation_type MoK\a
_diffrn_radiation_wavelength 0.71073
_diffrn_reflns_av_R_equivalents 0.0324
_diffrn_reflns_av_unetI/netI 0.0291
_diffrn_reflns_Laue_measured_fraction_full 0.998
_diffrn_reflns_Laue_measured_fraction_max 0.978
_diffrn_reflns_limit_h_max 12
_diffrn_reflns_limit_h_min -11
_diffrn_reflns_limit_k_max 7
_diffrn_reflns_limit_k_min -7
_diffrn_reflns_limit_l_max 31
_diffrn_reflns_limit_l_min -31
_diffrn_reflns_number 12840
_diffrn_reflns_point_group_measured_fraction_full 0.998
_diffrn_reflns_point_group_measured_fraction_max 0.978
_diffrn_reflns_theta_full 25.242
_diffrn_reflns_theta_max 29.980
_diffrn_reflns_theta_min 1.784
_exptl_absorpt_coefficient_mu 0.306
_exptl_absorpt_correction_T_max 0.7460
_exptl_absorpt_correction_T_min 0.6861
_exptl_absorpt_correction_type multi-scan
_exptl_absorpt_process_details 'SADABS v2014/5 (Bruker, 2008)'
_exptl_crystal_colour 'clear colorless'
_exptl_crystal_density_diffrn 1.617
_exptl_crystal_description block
_exptl_crystal_F_000 568
_exptl_crystal_size_max 0.196
_exptl_crystal_size_mid 0.090
_exptl_crystal_size_min 0.040
_refine_diff_density_max 0.423
_refine_diff_density_min -0.280
_refine_diff_density_rms 0.056
_refine_ls_extinction_method none
_refine_ls_goodness_of_fit_ref 1.035
_refine_ls_hydrogen_treatment constr
_refine_ls_matrix_type full
_refine_ls_number_parameters 165
_refine_ls_number_reflns 3200
_refine_ls_number_restraints 0
_refine_ls_restrained_S_all 1.035
_refine_ls_R_factor_all 0.0642
_refine_ls_R_factor_gt 0.0439
_refine_ls_shift/su_max 0.001
_refine_ls_shift/su_mean 0.000
_refine_ls_structure_factor_coef Fsqd
_refine_ls_weighting_details 'w=1/[\s^2^(Fo^2^)+(0.0611P)^2^+0.4055P] where P=(Fo^2^+2Fc^2^)/3'
_refine_ls_weighting_scheme calc
_refine_ls_wR_factor_gt 0.1118
_refine_ls_wR_factor_ref 0.1228
_reflns_Friedel_coverage 0.000
_reflns_number_gt 2397
_reflns_number_total 3200
_reflns_threshold_expression 'I > 2\s(I)'
_cod_data_source_file ja0c00161_si_003.cif
_cod_data_source_block shrv776
_cod_original_sg_symbol_H-M 'P 21/n'
_cod_database_code 4134132
_shelx_shelxl_version_number 2014/7
_shelx_space_group_comment
;
The symmetry employed for this shelxl refinement is uniquely defined
by the following loop, which should always be used as a source of
symmetry information in preference to the above space-group names.
They are only intended as comments.
;
_shelx_estimated_absorpt_t_min 0.942
_shelx_estimated_absorpt_t_max 0.988

loop_
_space_group_symop_operation_xyz
'x, y, z'
'-x+1/2, y+1/2, -z+1/2'
'-x, -y, -z'
'x-1/2, -y-1/2, z-1/2'

loop_
_atom_site_label
_atom_site_type_symbol
_atom_site_fract_x
_atom_site_fract_y
_atom_site_fract_z
_atom_site_U_iso_or_equiv
_atom_site_adp_type
_atom_site_occupancy
_atom_site_site_symmetry_order
_atom_site_calc_flag
_atom_site_refinement_flags_posn
_atom_site_refinement_flags_adp
O1 O 0.40504(16) 0.0343(3) 0.44840(6) 0.0466(4) Uani 1 1 d . .
O2 O 0.27051(16) 0.0361(3) 0.36842(6) 0.0471(4) Uani 1 1 d . .
N3 N 0.30741(16) 0.1259(3) 0.41595(6) 0.0314(3) Uani 1 1 d . .
C4 C 0.23414(17) 0.3422(3) 0.43492(7) 0.0274(3) Uani 1 1 d . .
C5 C 0.26348(17) 0.4474(3) 0.49007(7) 0.0267(3) Uani 1 1 d . .
N6 N 0.36018(17) 0.3654(3) 0.52998(6) 0.0365(3) Uani 1 1 d . .
H6A H 0.4118 0.2364 0.5230 0.044 Uiso 1 1 calc R U
H6B H 0.3717 0.4411 0.5630 0.044 Uiso 1 1 calc R U
C7 C 0.17620(18) 0.6707(3) 0.50467(7) 0.0286(3) Uani 1 1 d . .
N8 N 0.20017(19) 0.7821(3) 0.55664(7) 0.0412(4) Uani 1 1 d . .
H8A H 0.1495 0.9098 0.5656 0.049 Uiso 1 1 calc R U
H8B H 0.2663 0.7258 0.5811 0.049 Uiso 1 1 calc R U
N9 N 0.07412(17) 0.7656(3) 0.46955(6) 0.0350(3) Uani 1 1 d . .
N10 N 0.05343(15) 0.6465(3) 0.41788(6) 0.0318(3) Uani 1 1 d . .
N11 N -0.04950(18) 0.7247(3) 0.37810(7) 0.0438(4) Uani 1 1 d . .
N12 N -0.0408(2) 0.5734(4) 0.33438(8) 0.0499(4) Uani 1 1 d . .
N13 N 0.06406(18) 0.3988(3) 0.34379(7) 0.0429(4) Uani 1 1 d . .
C14 C 0.12283(18) 0.4471(3) 0.39694(7) 0.0293(3) Uani 1 1 d . .
O15 O 0.42365(18) 0.5979(3) 0.63630(6) 0.0495(4) Uani 1 1 d . .
S16 S 0.41529(5) 0.50537(9) 0.69861(2) 0.03779(14) Uani 1 1 d . .
C17 C 0.3950(3) 0.1780(4) 0.69327(9) 0.0484(5) Uani 1 1 d . .
H17A H 0.3023 0.1395 0.6741 0.073 Uiso 1 1 calc R U
H17B H 0.3995 0.1069 0.7318 0.073 Uiso 1 1 calc R U
H17C H 0.4723 0.1109 0.6710 0.073 Uiso 1 1 calc R U
C18 C 0.5982(3) 0.5141(5) 0.72750(10) 0.0581(6) Uani 1 1 d . .
H18A H 0.6591 0.4163 0.7033 0.087 Uiso 1 1 calc R U
H18B H 0.6022 0.4483 0.7666 0.087 Uiso 1 1 calc R U
H18C H 0.6324 0.6824 0.7283 0.087 Uiso 1 1 calc R U

loop_
_atom_site_aniso_label
_atom_site_aniso_U_11
_atom_site_aniso_U_22
_atom_site_aniso_U_33
_atom_site_aniso_U_23
_atom_site_aniso_U_13
_atom_site_aniso_U_12
O1 0.0494(8) 0.0437(8) 0.0464(8) 0.0008(6) 0.0002(6) 0.0252(7)
O2 0.0523(9) 0.0437(8) 0.0451(8) -0.0167(6) 0.0003(6) 0.0101(6)
N3 0.0320(8) 0.0288(7) 0.0338(7) -0.0013(6) 0.0060(6) 0.0074(6)
C4 0.0244(8) 0.0264(7) 0.0318(8) -0.0016(6) 0.0038(6) 0.0054(6)
C5 0.0249(7) 0.0242(7) 0.0314(8) 0.0016(6) 0.0053(6) 0.0020(6)
N6 0.0414(9) 0.0344(8) 0.0332(7) -0.0022(6) -0.0035(6) 0.0113(6)
C7 0.0309(8) 0.0220(7) 0.0335(8) -0.0002(6) 0.0070(6) 0.0006(6)
N8 0.0531(10) 0.0322(8) 0.0380(8) -0.0078(6) 0.0010(7) 0.0092(7)
N9 0.0367(8) 0.0285(7) 0.0400(8) -0.0037(6) 0.0029(6) 0.0091(6)
N10 0.0304(7) 0.0290(7) 0.0360(7) 0.0001(6) 0.0005(6) 0.0077(6)
N11 0.0377(9) 0.0462(9) 0.0468(9) 0.0031(7) -0.0070(7) 0.0140(7)
N12 0.0460(10) 0.0591(11) 0.0435(9) -0.0002(8) -0.0101(8) 0.0135(8)
N13 0.0421(9) 0.0507(10) 0.0353(8) -0.0051(7) -0.0051(7) 0.0106(8)
C14 0.0268(8) 0.0301(8) 0.0311(8) -0.0010(6) 0.0038(6) 0.0043(6)
O15 0.0702(10) 0.0411(7) 0.0358(7) 0.0050(6) -0.0136(7) -0.0033(7)
S16 0.0419(3) 0.0380(2) 0.0332(2) -0.00377(17) -0.00190(18) 0.00521(19)
C17 0.0524(13) 0.0379(10) 0.0544(12) 0.0060(9) -0.0029(10) -0.0012(9)
C18 0.0486(13) 0.0755(16) 0.0489(12) 0.0164(11) -0.0134(10) -0.0140(12)

loop_
_atom_type_symbol
_atom_type_description
_atom_type_scat_dispersion_real
_atom_type_scat_dispersion_imag
_atom_type_scat_source
C C 0.0033 0.0016 'International Tables Vol C Tables 4.2.6.8 and 6.1.1.4'
H H 0.0000 0.0000 'International Tables Vol C Tables 4.2.6.8 and 6.1.1.4'
N N 0.0061 0.0033 'International Tables Vol C Tables 4.2.6.8 and 6.1.1.4'
O O 0.0106 0.0060 'International Tables Vol C Tables 4.2.6.8 and 6.1.1.4'
S S 0.1246 0.1234 'International Tables Vol C Tables 4.2.6.8 and 6.1.1.4'

loop_
_geom_angle_atom_site_label_1
_geom_angle_atom_site_label_2
_geom_angle_atom_site_label_3
_geom_angle
O2 N3 O1 122.51(15)
O2 N3 C4 118.69(14)
O1 N3 C4 118.79(14)
C5 C4 N3 122.25(14)
C5 C4 C14 119.44(14)
N3 C4 C14 118.25(14)
N6 C5 C4 125.73(15)
N6 C5 C7 117.75(14)
C4 C5 C7 116.52(14)
C5 N6 H6A 120.0
C5 N6 H6B 120.0
H6A N6 H6B 120.0
N9 C7 N8 116.91(15)
N9 C7 C5 123.61(15)
N8 C7 C5 119.47(15)
C7 N8 H8A 120.0
C7 N8 H8B 120.0
H8A N8 H8B 120.0
C7 N9 N10 114.77(14)
N11 N10 C14 109.66(14)
N11 N10 N9 120.52(14)
C14 N10 N9 129.82(14)
N12 N11 N10 104.96(15)
N11 N12 N13 112.52(15)
C14 N13 N12 105.25(15)
N13 C14 N10 107.60(15)
N13 C14 C4 136.57(16)
N10 C14 C4 115.82(14)
O15 S16 C18 104.79(10)
O15 S16 C17 105.79(9)
C18 S16 C17 98.38(12)
S16 C17 H17A 109.5
S16 C17 H17B 109.5
H17A C17 H17B 109.5
S16 C17 H17C 109.5
H17A C17 H17C 109.5
H17B C17 H17C 109.5
S16 C18 H18A 109.5
S16 C18 H18B 109.5
H18A C18 H18B 109.5
S16 C18 H18C 109.5
H18A C18 H18C 109.5
H18B C18 H18C 109.5

loop_
_geom_bond_atom_site_label_1
_geom_bond_atom_site_label_2
_geom_bond_distance
O1 N3 1.2383(19)
O2 N3 1.2230(19)
N3 C4 1.423(2)
C4 C5 1.397(2)
C4 C14 1.426(2)
C5 N6 1.319(2)
C5 C7 1.492(2)
N6 H6A 0.8600
N6 H6B 0.8600
C7 N9 1.308(2)
C7 N8 1.340(2)
N8 H8A 0.8600
N8 H8B 0.8600
N9 N10 1.350(2)
N10 N11 1.347(2)
N10 C14 1.348(2)
N11 N12 1.295(2)
N12 N13 1.355(2)
N13 C14 1.332(2)
O15 S16 1.5143(14)
S16 C18 1.772(2)
S16 C17 1.780(2)
C17 H17A 0.9600
C17 H17B 0.9600
C17 H17C 0.9600
C18 H18A 0.9600
C18 H18B 0.9600
C18 H18C 0.9600

loop_
_geom_hbond_atom_site_label_D
_geom_hbond_atom_site_label_H
_geom_hbond_atom_site_label_A
_geom_hbond_distance_DH
_geom_hbond_distance_HA
_geom_hbond_distance_DA
_geom_hbond_angle_DHA
_geom_hbond_site_symmetry_A
N6 H6A O1 0.86 2.02 2.627(2) 126.6 .
N6 H6A O1 0.86 2.30 3.0683(19) 149.5 3_656
N6 H6B O15 0.86 1.92 2.773(2) 172.5 .
N8 H8A N11 0.86 2.55 3.374(2) 161.7 3_576
N8 H8B O15 0.86 2.00 2.855(2) 178.5 .
C17 H17A N11 0.96 2.66 3.532(3) 151.5 3_566
C17 H17B N12 0.96 2.57 3.524(3) 170.2 4_666
C18 H18B N13 0.96 2.61 3.492(3) 153.4 4_666

loop_
_geom_torsion_atom_site_label_1
_geom_torsion_atom_site_label_2
_geom_torsion_atom_site_label_3
_geom_torsion_atom_site_label_4
_geom_torsion
O2 N3 C4 C5 176.01(16)
O1 N3 C4 C5 -3.3(2)
O2 N3 C4 C14 -1.2(2)
O1 N3 C4 C14 179.46(16)
N3 C4 C5 N6 0.8(3)
C14 C4 C5 N6 178.05(16)
N3 C4 C5 C7 -178.71(14)
C14 C4 C5 C7 -1.5(2)
N6 C5 C7 N9 -177.95(17)
C4 C5 C7 N9 1.6(2)
N6 C5 C7 N8 1.1(2)
C4 C5 C7 N8 -179.28(15)
N8 C7 N9 N10 -179.67(15)
C5 C7 N9 N10 -0.5(2)
C7 N9 N10 N11 179.39(16)
C7 N9 N10 C14 -0.7(3)
C14 N10 N11 N12 0.0(2)
N9 N10 N11 N12 179.91(16)
N10 N11 N12 N13 -0.1(2)
N11 N12 N13 C14 0.2(2)
N12 N13 C14 N10 -0.1(2)
N12 N13 C14 C4 179.1(2)
N11 N10 C14 N13 0.1(2)
N9 N10 C14 N13 -179.80(17)
N11 N10 C14 C4 -179.31(15)
N9 N10 C14 C4 0.8(3)
C5 C4 C14 N13 -178.7(2)
N3 C4 C14 N13 -1.4(3)
C5 C4 C14 N10 0.4(2)
N3 C4 C14 N10 177.76(14)
